data_4037082
loop_
_publ_author_name
'Abdelraheem, Eman M. M.'
'Kurpiewska, Katarzyna'
'Kalinowska-T\/lu\'scik, Justyna'
'D\"omling, Alexander'

_publ_section_title
;
 Artificial Macrocycles by Ugi Reaction and Passerini Ring Closure.
;
_journal_issue 19
_journal_name_full 'The Journal of organic chemistry'
_journal_page_first 8789
_journal_page_last 8795
_journal_paper_doi 10.1021/acs.joc.6b01430
_journal_volume 81
_journal_year 2016
_chemical_formula_moiety 'C22 H30 N6 O4'
_chemical_formula_sum 'C22 H30 N6 O4'
_chemical_formula_weight 442.52
_space_group_IT_number 61
_space_group_name_Hall '-P 2ac 2ab'
_space_group_name_H-M_alt 'P b c a'
_symmetry_cell_setting orthorhombic
_symmetry_Int_Tables_number 61
_symmetry_space_group_name_Hall '-P 2ac 2ab'
_symmetry_space_group_name_H-M 'P b c a'
_atom_sites_solution_hydrogens mixed
_audit_creation_date 2015-12-16T20:46:49-00:00
_audit_creation_method 'WinGX routine CIF_UPDATE'
_cell_angle_alpha 90
_cell_angle_beta 90
_cell_angle_gamma 90
_cell_formula_units_Z 8
_cell_length_a 12.6015(2)
_cell_length_b 9.4461(2)
_cell_length_c 37.9520(9)
_cell_measurement_reflns_used 12006
_cell_measurement_temperature 120(2)
_cell_measurement_theta_max 71.1231
_cell_measurement_theta_min 3.6928
_cell_volume 4517.62(16)
_computing_cell_refinement
;
        CrysAlisPro, Agilent Technologies,
        Version 1.171.36.20 (release 27-06-2012 CrysAlis171 .NET)
        (compiled Jul 11 2012,15:38:31)
;
_computing_data_collection
;
        CrysAlisPro, Agilent Technologies,
        Version 1.171.36.20 (release 27-06-2012 CrysAlis171 .NET)
        (compiled Jul 11 2012,15:38:31)
;
_computing_data_reduction
;
        CrysAlisPro, Agilent Technologies,
        Version 1.171.36.20 (release 27-06-2012 CrysAlis171 .NET)
        (compiled Jul 11 2012,15:38:31)
;
_computing_structure_refinement 'SHELXL-2014/6 (Sheldrick, 2014)'
_diffrn_ambient_temperature 120(2)
_diffrn_detector_area_resol_mean 10.3756
_diffrn_measured_fraction_theta_full 0.999
_diffrn_measured_fraction_theta_max 0.992
_diffrn_measurement_device_type 'SuperNova, Dual, Cu at zero, Atlas'
_diffrn_measurement_method '\w scans'
_diffrn_orient_matrix_UB_11 0.0151467
_diffrn_orient_matrix_UB_12 0.035576
_diffrn_orient_matrix_UB_13 -0.0393027
_diffrn_orient_matrix_UB_21 0.1204778
_diffrn_orient_matrix_UB_22 0.0137691
_diffrn_orient_matrix_UB_23 0.0058734
_diffrn_orient_matrix_UB_31 0.0138308
_diffrn_orient_matrix_UB_32 -0.1586115
_diffrn_orient_matrix_UB_33 -0.0082948
_diffrn_radiation_monochromator mirror
_diffrn_radiation_type CuK\a
_diffrn_radiation_wavelength 1.54184
_diffrn_reflns_av_R_equivalents 0.0525
_diffrn_reflns_av_unetI/netI 0.0545
_diffrn_reflns_Laue_measured_fraction_full 0.999
_diffrn_reflns_Laue_measured_fraction_max 0.992
_diffrn_reflns_limit_h_max 15
_diffrn_reflns_limit_h_min -15
_diffrn_reflns_limit_k_max 8
_diffrn_reflns_limit_k_min -11
_diffrn_reflns_limit_l_max 38
_diffrn_reflns_limit_l_min -46
_diffrn_reflns_number 29925
_diffrn_reflns_point_group_measured_fraction_full 0.999
_diffrn_reflns_point_group_measured_fraction_max 0.992
_diffrn_reflns_theta_full 67.684
_diffrn_reflns_theta_max 71.263
_diffrn_reflns_theta_min 4.211
_exptl_absorpt_coefficient_mu 0.753
_exptl_absorpt_correction_T_max 1
_exptl_absorpt_correction_T_min 0.67337
_exptl_absorpt_correction_type multi-scan
_exptl_absorpt_process_details
;
        CrysAlisPro, Agilent Technologies,
        Version 1.171.36.20 (release 27-06-2012 CrysAlis171 .NET)
        (compiled Jul 11 2012,15:38:31)
        Empirical absorption correction using spherical harmonics,
 implemented in SCALE3 ABSPACK scaling algorithm.
;
_exptl_crystal_colour white
_exptl_crystal_density_diffrn 1.301
_exptl_crystal_description prism
_exptl_crystal_F_000 1888
_exptl_crystal_size_max 0.5
_exptl_crystal_size_mid 0.3
_exptl_crystal_size_min 0.3
_refine_diff_density_max 0.229
_refine_diff_density_min -0.239
_refine_diff_density_rms 0.039
_refine_ls_extinction_method none
_refine_ls_goodness_of_fit_ref 1.054
_refine_ls_hydrogen_treatment mixed
_refine_ls_matrix_type full
_refine_ls_number_parameters 297
_refine_ls_number_reflns 4341
_refine_ls_number_restraints 0
_refine_ls_restrained_S_all 1.054
_refine_ls_R_factor_all 0.0433
_refine_ls_R_factor_gt 0.036
_refine_ls_shift/su_max 0
_refine_ls_shift/su_mean 0
_refine_ls_structure_factor_coef Fsqd
_refine_ls_weighting_details 'w=1/[\s^2^(Fo^2^)+(0.0392P)^2^+1.6922P] where P=(Fo^2^+2Fc^2^)/3'
_refine_ls_weighting_scheme calc
_refine_ls_wR_factor_gt 0.0849
_refine_ls_wR_factor_ref 0.0907
_reflns_Friedel_coverage 0
_reflns_number_gt 3792
_reflns_number_total 4341
_reflns_threshold_expression 'I > 2\s(I)'
_cod_data_source_file jo6b01430_si_003.cif
_cod_data_source_block exp_3290
_cod_database_code 4037082
_shelx_estimated_absorpt_t_min 0.705
_shelx_estimated_absorpt_t_max 0.806

loop_
_symmetry_equiv_pos_as_xyz
'x, y, z'
'-x+1/2, -y, z+1/2'
'x+1/2, -y+1/2, -z'
'-x, y+1/2, -z+1/2'
'-x, -y, -z'
'x-1/2, y, -z-1/2'
'-x-1/2, y-1/2, z'
'x, -y-1/2, z-1/2'

loop_
_atom_site_label
_atom_site_type_symbol
_atom_site_fract_x
_atom_site_fract_y
_atom_site_fract_z
_atom_site_U_iso_or_equiv
_atom_site_adp_type
_atom_site_occupancy
_atom_site_site_symmetry_order
_atom_site_calc_flag
_atom_site_refinement_flags_posn
_atom_site_refinement_flags_adp
O15 O 0.05295(7) 0.11715(9) 0.17824(2) 0.0220(2) Uani 1 1 d . .
O16 O 0.14791(8) 0.29550(10) 0.20112(3) 0.0285(2) Uani 1 1 d . .
O8 O 0.46288(7) 0.45243(9) 0.10304(3) 0.0254(2) Uani 1 1 d . .
N4 N 0.72194(9) 0.04526(11) 0.14411(3) 0.0213(2) Uani 1 1 d . .
O13 O 0.01557(8) 0.44216(10) 0.13515(3) 0.0295(2) Uani 1 1 d . .
N2 N 0.67626(9) 0.05572(12) 0.19976(3) 0.0227(2) Uani 1 1 d . .
N3 N 0.72877(9) -0.01703(12) 0.17650(3) 0.0247(3) Uani 1 1 d . .
N1 N 0.63414(8) 0.16758(11) 0.18258(3) 0.0179(2) Uani 1 1 d . .
N12 N 0.08946(9) 0.24401(12) 0.11227(3) 0.0223(2) Uani 1 1 d . .
C6 C 0.62276(10) 0.25523(13) 0.11989(3) 0.0178(3) Uani 1 1 d . .
H6 H 0.6336 0.3558 0.1273 0.021 Uiso 1 1 calc R U
C16 C 0.13671(10) 0.17048(13) 0.19650(3) 0.0196(3) Uani 1 1 d . .
C13 C 0.03116(10) 0.31350(13) 0.13598(4) 0.0215(3) Uani 1 1 d . .
C8 C 0.43816(10) 0.32750(13) 0.10780(3) 0.0176(3) Uani 1 1 d . .
N7 N 0.50889(8) 0.22793(12) 0.11655(3) 0.0183(2) Uani 1 1 d . .
C63 C 0.84555(10) 0.27466(14) 0.04868(3) 0.0224(3) Uani 1 1 d . .
C18 C 0.30690(10) 0.11029(14) 0.22830(3) 0.0214(3) Uani 1 1 d . .
H18A H 0.3372 0.0328 0.2427 0.026 Uiso 1 1 calc R U
H18B H 0.2858 0.1873 0.2446 0.026 Uiso 1 1 calc R U
C20 C 0.48771(10) 0.22083(14) 0.22450(3) 0.0215(3) Uani 1 1 d . .
H20A H 0.463 0.2965 0.2406 0.026 Uiso 1 1 calc R U
H20B H 0.5156 0.1428 0.2392 0.026 Uiso 1 1 calc R U
C21 C 0.57789(10) 0.27884(13) 0.20212(3) 0.0213(3) Uani 1 1 d . .
H21A H 0.5489 0.3486 0.1852 0.026 Uiso 1 1 calc R U
H21B H 0.6289 0.3288 0.2176 0.026 Uiso 1 1 calc R U
C19 C 0.39280(10) 0.16590(14) 0.20358(3) 0.0195(3) Uani 1 1 d . .
H19A H 0.3634 0.2433 0.1889 0.023 Uiso 1 1 calc R U
H19B H 0.4162 0.089 0.1876 0.023 Uiso 1 1 calc R U
C64 C 0.92233(12) 0.18114(16) 0.03634(4) 0.0296(3) Uani 1 1 d . .
H64 H 0.9429 0.1026 0.0504 0.036 Uiso 1 1 calc R U
C9 C 0.32554(10) 0.27251(13) 0.10376(4) 0.0210(3) Uani 1 1 d . .
H9A H 0.3256 0.195 0.0862 0.025 Uiso 1 1 calc R U
H9B H 0.3023 0.232 0.1265 0.025 Uiso 1 1 calc R U
C14 C -0.01863(10) 0.22384(14) 0.16492(4) 0.0245(3) Uani 1 1 d . .
H14A H -0.0406 0.2863 0.1846 0.029 Uiso 1 1 calc R U
H14B H -0.0831 0.1771 0.1556 0.029 Uiso 1 1 calc R U
C5 C 0.66279(9) 0.15904(13) 0.14848(3) 0.0170(3) Uani 1 1 d . .
C62 C 0.79830(11) 0.25811(16) 0.08504(3) 0.0250(3) Uani 1 1 d . .
H62A H 0.8126 0.345 0.0988 0.03 Uiso 1 1 calc R U
H62B H 0.8337 0.1782 0.0971 0.03 Uiso 1 1 calc R U
C17 C 0.20818(10) 0.05555(13) 0.20963(4) 0.0217(3) Uani 1 1 d . .
H17A H 0.2303 -0.0039 0.1894 0.026 Uiso 1 1 calc R U
H17B H 0.1678 -0.0054 0.2261 0.026 Uiso 1 1 calc R U
C11 C 0.13888(11) 0.31752(15) 0.08277(4) 0.0265(3) Uani 1 1 d . .
H11A H 0.0905 0.393 0.0744 0.032 Uiso 1 1 calc R U
H11B H 0.1492 0.2498 0.0631 0.032 Uiso 1 1 calc R U
C68 C 0.81506(12) 0.38649(16) 0.02711(4) 0.0308(3) Uani 1 1 d . .
H68 H 0.761 0.4495 0.0348 0.037 Uiso 1 1 calc R U
C10 C 0.24579(10) 0.38322(14) 0.09239(4) 0.0247(3) Uani 1 1 d . .
H10A H 0.274 0.4352 0.0718 0.03 Uiso 1 1 calc R U
H10B H 0.2355 0.4521 0.1117 0.03 Uiso 1 1 calc R U
C61 C 0.67832(10) 0.23125(15) 0.08444(3) 0.0217(3) Uani 1 1 d . .
H61A H 0.6656 0.1324 0.0769 0.026 Uiso 1 1 calc R U
H61B H 0.6457 0.2943 0.0666 0.026 Uiso 1 1 calc R U
C65 C 0.96931(13) 0.2019(2) 0.00348(4) 0.0396(4) Uani 1 1 d . .
H65 H 1.0219 0.1377 -0.0047 0.048 Uiso 1 1 calc R U
C66 C 0.93997(13) 0.3149(2) -0.01717(4) 0.0449(4) Uani 1 1 d . .
H66 H 0.9728 0.3294 -0.0394 0.054 Uiso 1 1 calc R U
C67 C 0.86259(14) 0.4072(2) -0.00546(4) 0.0428(4) Uani 1 1 d . .
H67 H 0.8419 0.4851 -0.0197 0.051 Uiso 1 1 calc R U
H12 H 0.0866(14) 0.1543(19) 0.1117(4) 0.033(5) Uiso 1 1 d . .
H7 H 0.4892(13) 0.1424(18) 0.1190(4) 0.025(4) Uiso 1 1 d . .

loop_
_atom_site_aniso_label
_atom_site_aniso_U_11
_atom_site_aniso_U_22
_atom_site_aniso_U_33
_atom_site_aniso_U_23
_atom_site_aniso_U_13
_atom_site_aniso_U_12
O15 0.0186(4) 0.0183(4) 0.0293(5) 0.0034(4) -0.0041(4) -0.0018(4)
O16 0.0238(5) 0.0170(5) 0.0448(6) -0.0008(4) -0.0061(4) -0.0007(4)
O8 0.0206(5) 0.0159(5) 0.0396(6) 0.0035(4) -0.0022(4) -0.0011(4)
N4 0.0176(5) 0.0211(6) 0.0253(6) 0.0012(4) -0.0002(4) 0.0024(4)
O13 0.0295(5) 0.0170(5) 0.0422(6) 0.0034(4) -0.0045(4) 0.0032(4)
N2 0.0191(5) 0.0237(6) 0.0254(6) 0.0029(5) -0.0037(4) 0.0014(4)
N3 0.0208(6) 0.0258(6) 0.0276(6) 0.0022(5) -0.0025(5) 0.0040(5)
N1 0.0146(5) 0.0189(5) 0.0203(5) 0.0000(4) -0.0012(4) 0.0004(4)
N12 0.0185(5) 0.0159(5) 0.0324(6) 0.0044(5) -0.0011(5) -0.0018(4)
C6 0.0142(6) 0.0173(6) 0.0220(6) 0.0005(5) -0.0001(5) -0.0011(5)
C16 0.0157(6) 0.0191(6) 0.0241(6) 0.0012(5) 0.0020(5) -0.0022(5)
C13 0.0140(6) 0.0180(6) 0.0327(7) 0.0024(5) -0.0071(5) -0.0001(5)
C8 0.0177(6) 0.0166(6) 0.0186(6) 0.0007(5) 0.0002(5) 0.0003(5)
N7 0.0145(5) 0.0147(5) 0.0259(6) 0.0026(4) -0.0013(4) -0.0018(4)
C63 0.0182(6) 0.0284(7) 0.0205(6) -0.0023(5) 0.0006(5) -0.0054(5)
C18 0.0185(6) 0.0236(7) 0.0220(6) 0.0035(5) 0.0009(5) 0.0009(5)
C20 0.0187(6) 0.0255(7) 0.0204(6) -0.0011(5) 0.0012(5) 0.0002(5)
C21 0.0188(6) 0.0205(6) 0.0244(6) -0.0054(5) 0.0022(5) 0.0002(5)
C19 0.0173(6) 0.0214(6) 0.0198(6) 0.0003(5) 0.0008(5) 0.0012(5)
C64 0.0239(7) 0.0334(8) 0.0314(8) -0.0035(6) 0.0013(6) -0.0006(6)
C9 0.0178(6) 0.0170(6) 0.0282(7) 0.0030(5) -0.0018(5) -0.0013(5)
C14 0.0157(6) 0.0233(7) 0.0344(7) 0.0050(6) -0.0022(5) 0.0018(5)
C5 0.0118(5) 0.0177(6) 0.0214(6) -0.0011(5) -0.0003(5) -0.0021(5)
C62 0.0195(7) 0.0351(8) 0.0205(7) 0.0002(6) 0.0009(5) -0.0028(6)
C17 0.0188(6) 0.0180(6) 0.0282(7) 0.0030(5) 0.0005(5) -0.0003(5)
C11 0.0184(6) 0.0292(7) 0.0317(7) 0.0102(6) -0.0032(5) -0.0011(6)
C68 0.0297(8) 0.0333(8) 0.0294(8) 0.0025(6) 0.0030(6) 0.0006(6)
C10 0.0177(6) 0.0215(7) 0.0349(7) 0.0089(6) -0.0022(6) -0.0001(5)
C61 0.0183(6) 0.0263(7) 0.0204(6) -0.0003(5) -0.0003(5) -0.0021(5)
C65 0.0274(8) 0.0574(11) 0.0341(8) -0.0130(8) 0.0076(7) 0.0015(7)
C66 0.0337(9) 0.0777(13) 0.0232(8) 0.0008(8) 0.0075(6) -0.0091(9)
C67 0.0409(9) 0.0562(11) 0.0312(8) 0.0156(8) 0.0003(7) -0.0052(8)

loop_
_atom_type_symbol
_atom_type_description
_atom_type_scat_dispersion_real
_atom_type_scat_dispersion_imag
_atom_type_scat_source
C C 0.0181 0.0091 'International Tables Vol C Tables 4.2.6.8 and 6.1.1.4'
H H 0 0 'International Tables Vol C Tables 4.2.6.8 and 6.1.1.4'
N N 0.0311 0.018 'International Tables Vol C Tables 4.2.6.8 and 6.1.1.4'
O O 0.0492 0.0322 'International Tables Vol C Tables 4.2.6.8 and 6.1.1.4'

loop_
_geom_angle_atom_site_label_1
_geom_angle_atom_site_label_2
_geom_angle_atom_site_label_3
_geom_angle
C16 O15 C14 113.88(10)
C5 N4 N3 105.88(10)
N3 N2 N1 106.63(10)
N2 N3 N4 110.57(10)
C5 N1 N2 108.17(10)
C5 N1 C21 131.13(11)
N2 N1 C21 120.39(10)
C13 N12 C11 121.26(12)
C13 N12 H12 118.9(12)
C11 N12 H12 118.4(12)
N7 C6 C5 106.57(10)
N7 C6 C61 110.22(10)
C5 C6 C61 113.01(10)
N7 C6 H6 109
C5 C6 H6 109
C61 C6 H6 109
O16 C16 O15 121.97(12)
O16 C16 C17 126.42(12)
O15 C16 C17 111.61(10)
O13 C13 N12 123.80(13)
O13 C13 C14 120.11(12)
N12 C13 C14 116.09(11)
O8 C8 N7 122.72(12)
O8 C8 C9 123.24(11)
N7 C8 C9 114.03(11)
C8 N7 C6 123.43(11)
C8 N7 H7 120.0(11)
C6 N7 H7 116.4(11)
C68 C63 C64 118.45(13)
C68 C63 C62 120.49(13)
C64 C63 C62 121.04(13)
C17 C18 C19 114.24(11)
C17 C18 H18A 108.7
C19 C18 H18A 108.7
C17 C18 H18B 108.7
C19 C18 H18B 108.7
H18A C18 H18B 107.6
C21 C20 C19 114.68(11)
C21 C20 H20A 108.6
C19 C20 H20A 108.6
C21 C20 H20B 108.6
C19 C20 H20B 108.6
H20A C20 H20B 107.6
N1 C21 C20 112.63(10)
N1 C21 H21A 109.1
C20 C21 H21A 109.1
N1 C21 H21B 109.1
C20 C21 H21B 109.1
H21A C21 H21B 107.8
C18 C19 C20 110.67(10)
C18 C19 H19A 109.5
C20 C19 H19A 109.5
C18 C19 H19B 109.5
C20 C19 H19B 109.5
H19A C19 H19B 108.1
C63 C64 C65 120.45(15)
C63 C64 H64 119.8
C65 C64 H64 119.8
C10 C9 C8 114.39(11)
C10 C9 H9A 108.7
C8 C9 H9A 108.7
C10 C9 H9B 108.7
C8 C9 H9B 108.7
H9A C9 H9B 107.6
O15 C14 C13 112.55(10)
O15 C14 H14A 109.1
C13 C14 H14A 109.1
O15 C14 H14B 109.1
C13 C14 H14B 109.1
H14A C14 H14B 107.8
N4 C5 N1 108.74(11)
N4 C5 C6 126.31(11)
N1 C5 C6 124.61(11)
C63 C62 C61 113.08(11)
C63 C62 H62A 109
C61 C62 H62A 109
C63 C62 H62B 109
C61 C62 H62B 109
H62A C62 H62B 107.8
C16 C17 C18 113.61(11)
C16 C17 H17A 108.8
C18 C17 H17A 108.8
C16 C17 H17B 108.8
C18 C17 H17B 108.8
H17A C17 H17B 107.7
N12 C11 C10 112.75(11)
N12 C11 H11A 109
C10 C11 H11A 109
N12 C11 H11B 109
C10 C11 H11B 109
H11A C11 H11B 107.8
C67 C68 C63 120.83(15)
C67 C68 H68 119.6
C63 C68 H68 119.6
C9 C10 C11 111.91(11)
C9 C10 H10A 109.2
C11 C10 H10A 109.2
C9 C10 H10B 109.2
C11 C10 H10B 109.2
H10A C10 H10B 107.9
C62 C61 C6 114.37(11)
C62 C61 H61A 108.7
C6 C61 H61A 108.7
C62 C61 H61B 108.7
C6 C61 H61B 108.7
H61A C61 H61B 107.6
C66 C65 C64 120.34(15)
C66 C65 H65 119.8
C64 C65 H65 119.8
C65 C66 C67 119.75(15)
C65 C66 H66 120.1
C67 C66 H66 120.1
C66 C67 C68 120.15(16)
C66 C67 H67 119.9
C68 C67 H67 119.9

loop_
_geom_bond_atom_site_label_1
_geom_bond_atom_site_label_2
_geom_bond_distance
O15 C16 1.3595(15)
O15 C14 1.4439(15)
O16 C16 1.2022(16)
O8 C8 1.2339(15)
N4 C5 1.3184(16)
N4 N3 1.3657(15)
O13 C13 1.2315(16)
N2 N3 1.2996(16)
N2 N1 1.3502(15)
N1 C5 1.3463(16)
N1 C21 1.4687(16)
N12 C13 1.3341(18)
N12 C11 1.4575(17)
N12 H12 0.848(18)
C6 N7 1.4634(16)
C6 C5 1.5023(17)
C6 C61 1.5337(18)
C6 H6 1
C16 C17 1.4959(18)
C13 C14 1.5224(19)
C8 N7 1.3378(16)
C8 C9 1.5190(17)
N7 H7 0.850(17)
C63 C68 1.391(2)
C63 C64 1.391(2)
C63 C62 1.5113(18)
C18 C17 1.5222(18)
C18 C19 1.5258(17)
C18 H18A 0.99
C18 H18B 0.99
C20 C21 1.5208(18)
C20 C19 1.5264(17)
C20 H20A 0.99
C20 H20B 0.99
C21 H21A 0.99
C21 H21B 0.99
C19 H19A 0.99
C19 H19B 0.99
C64 C65 1.394(2)
C64 H64 0.95
C9 C10 1.5131(18)
C9 H9A 0.99
C9 H9B 0.99
C14 H14A 0.99
C14 H14B 0.99
C62 C61 1.5332(18)
C62 H62A 0.99
C62 H62B 0.99
C17 H17A 0.99
C17 H17B 0.99
C11 C10 1.5276(18)
C11 H11A 0.99
C11 H11B 0.99
C68 C67 1.387(2)
C68 H68 0.95
C10 H10A 0.99
C10 H10B 0.99
C61 H61A 0.99
C61 H61B 0.99
C65 C66 1.375(3)
C65 H65 0.95
C66 C67 1.382(3)
C66 H66 0.95
C67 H67 0.95

loop_
_geom_hbond_atom_site_label_D
_geom_hbond_atom_site_label_H
_geom_hbond_atom_site_label_A
_geom_hbond_distance_DH
_geom_hbond_distance_HA
_geom_hbond_distance_DA
_geom_hbond_angle_DHA
_geom_hbond_site_symmetry_A
C6 H6 N4 1 2.63 3.4900(16) 143.9 7_765
C17 H17A O16 0.99 2.48 3.0704(16) 118 7_655
N12 H12 O8 0.848(18) 2.034(18) 2.8537(15) 162.5(17) 7_655
N7 H7 O13 0.850(17) 1.989(17) 2.8071(14) 161.0(15) 7_655
C6 H6 N4 1 2.63 3.4900(16) 143.9 7_765
C17 H17A O16 0.99 2.48 3.0704(16) 118 7_655
N12 H12 O8 0.848(18) 2.034(18) 2.8537(15) 162.5(17) 7_655
N7 H7 O13 0.850(17) 1.989(17) 2.8071(14) 161.0(15) 7_655

loop_
_geom_torsion_atom_site_label_1
_geom_torsion_atom_site_label_2
_geom_torsion_atom_site_label_3
_geom_torsion_atom_site_label_4
_geom_torsion
N1 N2 N3 N4 -0.02(14)
C5 N4 N3 N2 -0.16(14)
N3 N2 N1 C5 0.19(13)
N3 N2 N1 C21 -174.20(11)
C14 O15 C16 O16 0.72(18)
C14 O15 C16 C17 -179.94(10)
C11 N12 C13 O13 -0.8(2)
C11 N12 C13 C14 178.34(11)
O8 C8 N7 C6 -2.7(2)
C9 C8 N7 C6 176.44(11)
C5 C6 N7 C8 147.05(12)
C61 C6 N7 C8 -89.98(14)
C5 N1 C21 C20 131.71(13)
N2 N1 C21 C20 -55.37(15)
C19 C20 C21 N1 -69.88(15)
C17 C18 C19 C20 179.00(11)
C21 C20 C19 C18 -179.96(11)
C68 C63 C64 C65 1.7(2)
C62 C63 C64 C65 -176.61(13)
O8 C8 C9 C10 1.54(19)
N7 C8 C9 C10 -177.60(12)
C16 O15 C14 C13 68.21(14)
O13 C13 C14 O15 -139.22(12)
N12 C13 C14 O15 41.63(16)
N3 N4 C5 N1 0.28(14)
N3 N4 C5 C6 -173.28(11)
N2 N1 C5 N4 -0.30(14)
C21 N1 C5 N4 173.28(12)
N2 N1 C5 C6 173.39(11)
C21 N1 C5 C6 -13.0(2)
N7 C6 C5 N4 107.40(14)
C61 C6 C5 N4 -13.81(17)
N7 C6 C5 N1 -65.18(15)
C61 C6 C5 N1 173.61(11)
C68 C63 C62 C61 63.44(17)
C64 C63 C62 C61 -118.28(14)
O16 C16 C17 C18 -4.3(2)
O15 C16 C17 C18 176.39(10)
C19 C18 C17 C16 -76.73(14)
C13 N12 C11 C10 84.46(15)
C64 C63 C68 C67 -2.1(2)
C62 C63 C68 C67 176.17(14)
C8 C9 C10 C11 170.33(11)
N12 C11 C10 C9 61.45(16)
C63 C62 C61 C6 -163.65(12)
N7 C6 C61 C62 179.62(11)
C5 C6 C61 C62 -61.26(15)
C63 C64 C65 C66 -0.2(2)
C64 C65 C66 C67 -0.8(3)
C65 C66 C67 C68 0.4(3)
C63 C68 C67 C66 1.1(3)
